data_7113874
loop_
_publ_author_name
'Ma, Shengming'
'Hao, Xueshi'
'Huang, Xian'

_publ_section_title
;
 Highly regio- and stereoselective four-component iodoamination of
 Se-substituted allenes. an efficient synthesis of
 N-(3-organoseleno-2-iodo-2(Z)-propenyl) acetamides
;
_journal_coden_ASTM CHCOFS
_journal_issue 9
_journal_name_full
;
 Chemical Communications (Cambridge, United Kingdom)
;
_journal_page_first 1082
_journal_page_last 1083
_journal_paper_doi 10.1039/b300879g
_journal_year 2003
_chemical_formula_sum 'C11 H12 I N O Se'
_chemical_formula_weight 380.08
_space_group_IT_number 14
_symmetry_cell_setting monoclinic
_symmetry_space_group_name_Hall '-P 2ybc'
_symmetry_space_group_name_H-M 'P 1 21/c 1'
_atom_sites_solution_hydrogens geom
_atom_sites_solution_primary direct
_atom_sites_solution_secondary difmap
_audit_creation_method SHELXL-97
_cell_angle_alpha 90.00
_cell_angle_beta 114.263(2)
_cell_angle_gamma 90.00
_cell_formula_units_Z 4
_cell_length_a 10.9005(10)
_cell_length_b 13.2791(12)
_cell_length_c 9.8573(9)
_cell_measurement_reflns_used 2160
_cell_measurement_temperature 293(2)
_cell_measurement_theta_max 47.733
_cell_measurement_theta_min 5.120
_cell_volume 1300.8(2)
_computing_cell_refinement 'Bruker SMART'
_computing_data_collection 'Bruker SMART'
_computing_data_reduction 'Bruker SHELXTL'
_computing_molecular_graphics 'Bruker SHELXTL'
_computing_publication_material 'Bruker SHELXTL'
_computing_structure_refinement 'SHELXL-97 (Sheldrick, 1997)'
_computing_structure_solution 'SHELXS-97 (Sheldrick, 1990)'
_diffrn_ambient_temperature 293(2)
_diffrn_measured_fraction_theta_full 0.943
_diffrn_measured_fraction_theta_max 0.943
_diffrn_measurement_device_type 'CCD area detector'
_diffrn_measurement_method 'phi and omega scans'
_diffrn_radiation_monochromator graphite
_diffrn_radiation_source 'fine-focus sealed tube'
_diffrn_radiation_type MoK\a
_diffrn_radiation_wavelength 0.71073
_diffrn_reflns_av_R_equivalents 0.0719
_diffrn_reflns_av_sigmaI/netI 0.0738
_diffrn_reflns_limit_h_max 14
_diffrn_reflns_limit_h_min -14
_diffrn_reflns_limit_k_max 11
_diffrn_reflns_limit_k_min -17
_diffrn_reflns_limit_l_max 13
_diffrn_reflns_limit_l_min -13
_diffrn_reflns_number 7761
_diffrn_reflns_theta_full 28.22
_diffrn_reflns_theta_max 28.22
_diffrn_reflns_theta_min 2.05
_exptl_absorpt_coefficient_mu 5.236
_exptl_absorpt_correction_T_max 1.0000
_exptl_absorpt_correction_T_min 0.5625
_exptl_absorpt_correction_type sadabs
_exptl_crystal_colour colourless
_exptl_crystal_density_diffrn 1.941
_exptl_crystal_density_method 'not measured'
_exptl_crystal_F_000 720
_exptl_crystal_size_max 0.435
_exptl_crystal_size_mid 0.212
_exptl_crystal_size_min 0.164
_refine_diff_density_max 1.048
_refine_diff_density_min -0.619
_refine_diff_density_rms 0.125
_refine_ls_extinction_method none
_refine_ls_goodness_of_fit_ref 0.827
_refine_ls_hydrogen_treatment mixed
_refine_ls_matrix_type full
_refine_ls_number_parameters 153
_refine_ls_number_reflns 3019
_refine_ls_number_restraints 0
_refine_ls_restrained_S_all 0.827
_refine_ls_R_factor_all 0.0617
_refine_ls_R_factor_gt 0.0356
_refine_ls_shift/su_max 0.064
_refine_ls_shift/su_mean 0.002
_refine_ls_structure_factor_coef Fsqd
_refine_ls_weighting_details 'calc w=1/[\s^2^(Fo^2^)+(0.0259P)^2^+0.0000P] where P=(Fo^2^+2Fc^2^)/3'
_refine_ls_weighting_scheme calc
_refine_ls_wR_factor_gt 0.0695
_refine_ls_wR_factor_ref 0.0732
_reflns_number_gt 1845
_reflns_number_total 3019
_reflns_threshold_expression >2sigma(I)
_cod_duplicate_entry 7104095
_cod_data_source_file b300879g.txt
_cod_data_source_block cd21142
_cod_depositor_comments
;
The following automatic conversions were performed:

'_symmetry_cell_setting' value 'Monoclinic' changed to 'monoclinic'
according to
/usr/data/users/saulius/automatic-downloads/retrospective/RSC/lib/dictionaries/cif_core.dic
dictionary named 'cif_core.dic' version 2.4.2 from 2011-04-26.

Automatic conversion script
Id: cif_fix_values 2281 2013-09-26 08:29:07Z andrius 
;
_cod_original_sg_symbol_H-M P2(1)/c
_cod_original_formula_sum 'C11 H12  N O Se I'
_cod_database_code 7113874

loop_
_symmetry_equiv_pos_as_xyz
'x, y, z'
'-x, y+1/2, -z+1/2'
'-x, -y, -z'
'x, -y-1/2, z-1/2'

loop_
_atom_site_label
_atom_site_type_symbol
_atom_site_fract_x
_atom_site_fract_y
_atom_site_fract_z
_atom_site_U_iso_or_equiv
_atom_site_adp_type
_atom_site_occupancy
_atom_site_symmetry_multiplicity
_atom_site_calc_flag
_atom_site_refinement_flags
Se Se 0.67003(5) 1.00119(4) 0.30201(6) 0.06958(18) Uani 1 1 d .
I I 0.90349(3) 1.03472(2) 0.14285(3) 0.05992(13) Uani 1 1 d .
O1 O 0.8730(3) 0.7980(2) -0.2209(3) 0.0552(7) Uani 1 1 d .
C1 C 0.6655(4) 0.9216(4) 0.1397(5) 0.0557(11) Uani 1 1 d .
C2 C 0.7464(4) 0.9291(3) 0.0740(4) 0.0476(10) Uani 1 1 d .
C3 C 0.7356(5) 0.8607(4) -0.0521(5) 0.0565(12) Uani 1 1 d .
N1 N 0.8450(4) 0.7896(3) -0.0085(4) 0.0508(9) Uani 1 1 d .
C5 C 0.9029(4) 0.7614(3) -0.0984(5) 0.0453(10) Uani 1 1 d .
C6 C 1.0088(4) 0.6806(3) -0.0374(5) 0.0702(13) Uani 1 1 d .
H6A H 0.9670 0.6156 -0.0621 0.105 Uiso 1 1 calc R
H6B H 1.0535 0.6871 0.0688 0.105 Uiso 1 1 calc R
H6C H 1.0732 0.6877 -0.0800 0.105 Uiso 1 1 calc R
C7 C 0.5471(4) 0.9208(3) 0.3511(5) 0.0473(10) Uani 1 1 d .
C8 C 0.5870(4) 0.8862(3) 0.4941(5) 0.0539(11) Uani 1 1 d .
H8 H 0.6733 0.8998 0.5649 0.065 Uiso 1 1 calc R
C9 C 0.4996(5) 0.8315(3) 0.5325(5) 0.0644(13) Uani 1 1 d .
H9 H 0.5263 0.8089 0.6298 0.077 Uiso 1 1 calc R
C10 C 0.3757(6) 0.8104(4) 0.4305(6) 0.0767(15) Uani 1 1 d .
H10 H 0.3174 0.7724 0.4574 0.092 Uiso 1 1 calc R
C11 C 0.3339(5) 0.8443(4) 0.2863(6) 0.0798(15) Uani 1 1 d .
H11 H 0.2478 0.8297 0.2159 0.096 Uiso 1 1 calc R
C12 C 0.4205(4) 0.9000(3) 0.2475(5) 0.0632(12) Uani 1 1 d .
H12 H 0.3930 0.9235 0.1506 0.076 Uiso 1 1 calc R
H1 H 0.600(4) 0.872(3) 0.112(5) 0.087(17) Uiso 1 1 d .
H2 H 0.739(4) 0.894(3) -0.129(4) 0.049(12) Uiso 1 1 d .
H3 H 0.643(4) 0.823(3) -0.094(5) 0.070(13) Uiso 1 1 d .
H4 H 0.872(4) 0.763(3) 0.077(5) 0.065(14) Uiso 1 1 d .

loop_
_atom_site_aniso_label
_atom_site_aniso_U_11
_atom_site_aniso_U_22
_atom_site_aniso_U_33
_atom_site_aniso_U_23
_atom_site_aniso_U_13
_atom_site_aniso_U_12
Se 0.0922(4) 0.0631(3) 0.0792(4) -0.0276(3) 0.0612(3) -0.0221(3)
I 0.0733(2) 0.0595(2) 0.0589(2) -0.00360(14) 0.03923(17) -0.01128(15)
O1 0.076(2) 0.0660(19) 0.0317(17) 0.0002(14) 0.0302(16) -0.0006(15)
C1 0.067(3) 0.055(3) 0.055(3) -0.010(2) 0.035(3) -0.010(2)
C2 0.064(3) 0.046(2) 0.042(2) -0.0033(19) 0.031(2) 0.001(2)
C3 0.072(3) 0.063(3) 0.045(3) -0.006(2) 0.035(3) -0.005(3)
N1 0.076(3) 0.051(2) 0.034(2) 0.0010(17) 0.032(2) 0.0030(18)
C5 0.059(3) 0.040(2) 0.042(3) -0.0110(19) 0.025(2) -0.014(2)
C6 0.084(3) 0.071(3) 0.061(3) -0.007(3) 0.035(3) 0.010(3)
C7 0.051(3) 0.049(2) 0.050(3) -0.005(2) 0.029(2) 0.007(2)
C8 0.062(3) 0.052(3) 0.046(3) -0.006(2) 0.020(2) 0.012(2)
C9 0.091(4) 0.056(3) 0.056(3) 0.004(2) 0.040(3) 0.009(3)
C10 0.098(4) 0.068(3) 0.091(4) -0.003(3) 0.067(4) -0.007(3)
C11 0.059(3) 0.101(4) 0.083(4) -0.003(3) 0.033(3) -0.013(3)
C12 0.065(3) 0.077(3) 0.050(3) 0.009(2) 0.025(3) 0.006(2)

loop_
_atom_type_symbol
_atom_type_description
_atom_type_scat_dispersion_real
_atom_type_scat_dispersion_imag
_atom_type_scat_source
C C 0.0033 0.0016 'International Tables Vol C Tables 4.2.6.8 and 6.1.1.4'
H H 0.0000 0.0000 'International Tables Vol C Tables 4.2.6.8 and 6.1.1.4'
N N 0.0061 0.0033 'International Tables Vol C Tables 4.2.6.8 and 6.1.1.4'
Se Se -0.0929 2.2259 'International Tables Vol C Tables 4.2.6.8 and 6.1.1.4'
I I -0.4742 1.8119 'International Tables Vol C Tables 4.2.6.8 and 6.1.1.4'
O O 0.0106 0.0060 'International Tables Vol C Tables 4.2.6.8 and 6.1.1.4'

loop_
_geom_angle_atom_site_label_1
_geom_angle_atom_site_label_2
_geom_angle_atom_site_label_3
_geom_angle
C1 Se C7 97.08(18)
C2 C1 Se 126.2(4)
C1 C2 C3 121.9(4)
C1 C2 I 121.5(3)
C3 C2 I 116.6(3)
N1 C3 C2 112.0(4)
C5 N1 C3 123.0(4)
O1 C5 N1 122.7(4)
O1 C5 C6 121.9(4)
N1 C5 C6 115.3(4)
C12 C7 C8 119.7(4)
C12 C7 Se 121.3(3)
C8 C7 Se 119.0(3)
C9 C8 C7 119.9(4)
C10 C9 C8 120.3(5)
C9 C10 C11 120.6(5)
C12 C11 C10 119.4(5)
C7 C12 C11 120.1(4)

loop_
_geom_bond_atom_site_label_1
_geom_bond_atom_site_label_2
_geom_bond_distance
Se C1 1.902(4)
Se C7 1.923(4)
I C2 2.099(4)
O1 C5 1.215(4)
C1 C2 1.295(5)
C2 C3 1.504(6)
C3 N1 1.441(6)
N1 C5 1.336(5)
C5 C6 1.508(5)
C7 C12 1.366(5)
C7 C8 1.373(5)
C8 C9 1.369(6)
C9 C10 1.341(6)
C10 C11 1.379(7)
C11 C12 1.371(6)

loop_
_geom_torsion_atom_site_label_1
_geom_torsion_atom_site_label_2
_geom_torsion_atom_site_label_3
_geom_torsion_atom_site_label_4
_geom_torsion
C7 Se C1 C2 -168.1(4)
Se C1 C2 C3 178.8(3)
Se C1 C2 I 0.8(6)
C1 C2 C3 N1 -108.7(5)
I C2 C3 N1 69.4(4)
C2 C3 N1 C5 -142.4(4)
C3 N1 C5 O1 4.4(6)
C3 N1 C5 C6 -175.6(4)
C1 Se C7 C12 -56.0(4)
C1 Se C7 C8 125.6(3)
C12 C7 C8 C9 -0.4(6)
Se C7 C8 C9 178.0(3)
C7 C8 C9 C10 0.9(6)
C8 C9 C10 C11 -0.8(7)
C9 C10 C11 C12 0.1(8)
C8 C7 C12 C11 -0.2(6)
Se C7 C12 C11 -178.6(3)
C10 C11 C12 C7 0.4(7)

loop_
_cod_related_entry_id
_cod_related_entry_database
_cod_related_entry_code
1 ChemSpider 9432509
